data_4070304
loop_
_publ_author_name
'Nakajima, Yumiko'
'Hou, Zhaomin'

_publ_section_title
;
 Rare-Earth-Metal/Platinum Heterobinuclear Complexes Containing Reactive
 Ln-alkyl groups (Ln = Y, Lu): Synthesis, Structural Characterization, and
 Reactivity
;
_journal_issue 24
_journal_name_full Organometallics
_journal_page_first 6861
_journal_paper_doi 10.1021/om900702y
_journal_volume 28
_journal_year 2009
_chemical_formula_sum 'C38 H60 Lu O P Pt Si3'
_chemical_formula_weight 1018.16
_chemical_name_systematic
;
 ?
;
_space_group_IT_number 19
_symmetry_cell_setting orthorhombic
_symmetry_space_group_name_Hall 'P 2ac 2ab'
_symmetry_space_group_name_H-M 'P 21 21 21'
_atom_sites_solution_hydrogens geom
_atom_sites_solution_primary direct
_atom_sites_solution_secondary difmap
_audit_creation_method SHELXL-97
_cell_angle_alpha 90.00
_cell_angle_beta 90.00
_cell_angle_gamma 90.00
_cell_formula_units_Z 4
_cell_length_a 10.1882(16)
_cell_length_b 19.297(3)
_cell_length_c 21.401(3)
_cell_measurement_reflns_used 25
_cell_measurement_temperature 163
_cell_measurement_theta_max 18
_cell_measurement_theta_min 12
_cell_volume 4207.5(11)
_computing_cell_refinement 'Bruker SMART'
_computing_data_collection 'Bruker SMART'
_computing_data_reduction 'Bruker SAINT'
_computing_molecular_graphics 'ORTEX (P.McArdle, 1995)'
_computing_publication_material SHELXTL-98
_computing_structure_refinement SHELXTL-98
_computing_structure_solution 'SHELXS-97 (Sheldrick, 1990)'
_diffrn_ambient_temperature 163(2)
_diffrn_measured_fraction_theta_full 0.995
_diffrn_measured_fraction_theta_max 0.995
_diffrn_measurement_device_type 'CCD area detector'
_diffrn_measurement_method 'phi and omega scans'
_diffrn_radiation_monochromator graphite
_diffrn_radiation_source 'fine-focus sealed tube'
_diffrn_radiation_type MoK\a
_diffrn_radiation_wavelength 0.71073
_diffrn_reflns_av_R_equivalents 0.1036
_diffrn_reflns_av_sigmaI/netI 0.2297
_diffrn_reflns_limit_h_max 13
_diffrn_reflns_limit_h_min -12
_diffrn_reflns_limit_k_max 12
_diffrn_reflns_limit_k_min -25
_diffrn_reflns_limit_l_max 27
_diffrn_reflns_limit_l_min -27
_diffrn_reflns_number 26614
_diffrn_reflns_theta_full 27.51
_diffrn_reflns_theta_max 27.51
_diffrn_reflns_theta_min 1.42
_exptl_absorpt_coefficient_mu 5.804
_exptl_absorpt_correction_T_max 0.8928
_exptl_absorpt_correction_T_min 0.5945
_exptl_absorpt_correction_type empirical
_exptl_absorpt_process_details 'Bruker SADABS'
_exptl_crystal_colour Colourless
_exptl_crystal_density_diffrn 1.607
_exptl_crystal_density_method 'not measured'
_exptl_crystal_description block
_exptl_crystal_F_000 2008
_exptl_crystal_size_max 0.10
_exptl_crystal_size_mid 0.05
_exptl_crystal_size_min 0.02
_refine_diff_density_max 1.939
_refine_diff_density_min -1.025
_refine_diff_density_rms 0.157
_refine_ls_abs_structure_details 'Flack H D (1983), Acta Cryst. A39, 876-881'
_refine_ls_abs_structure_Flack 0.308(9)
_refine_ls_extinction_method none
_refine_ls_goodness_of_fit_ref 0.641
_refine_ls_hydrogen_treatment mixed
_refine_ls_matrix_type full
_refine_ls_number_parameters 414
_refine_ls_number_reflns 9534
_refine_ls_number_restraints 0
_refine_ls_restrained_S_all 0.641
_refine_ls_R_factor_all 0.0989
_refine_ls_R_factor_gt 0.0478
_refine_ls_shift/su_max 0.088
_refine_ls_shift/su_mean 0.001
_refine_ls_structure_factor_coef Fsqd
_refine_ls_weighting_details 'calc w=1/[\s^2^(Fo^2^)+(0.0000P)^2^+0.0000P] where P=(Fo^2^+2Fc^2^)/3'
_refine_ls_weighting_scheme calc
_refine_ls_wR_factor_gt 0.0630
_refine_ls_wR_factor_ref 0.0732
_reflns_number_gt 5287
_reflns_number_total 9534
_reflns_threshold_expression >2sigma(I)
_cod_data_source_file om900702y_si_002.cif
_cod_data_source_block complex_3b
_cod_depositor_comments
;
The following automatic conversions were performed:

'_symmetry_cell_setting' tag value 'Orthorombic' was replaced with
'orthorhombic' value as specified in the replacement file
'/home/robertas/cod-tools/perl-scripts/inputs/replacement_values.lst'.

Automatic conversion script
Id: cif_fix_values 3143 2015-03-26 13:38:13Z robertas 
;
_cod_original_cell_volume 4207.5(12)
_cod_original_sg_symbol_H-M P212121
_cod_database_code 4070304

loop_
_symmetry_equiv_pos_as_xyz
'x, y, z'
'-x+1/2, -y, z+1/2'
'-x, y+1/2, -z+1/2'
'x+1/2, -y+1/2, -z'

loop_
_atom_site_label
_atom_site_type_symbol
_atom_site_fract_x
_atom_site_fract_y
_atom_site_fract_z
_atom_site_U_iso_or_equiv
_atom_site_adp_type
_atom_site_occupancy
_atom_site_symmetry_multiplicity
_atom_site_calc_flag
_atom_site_refinement_flags
_atom_site_disorder_assembly
_atom_site_disorder_group
Lu1 Lu 0.76453(4) 0.98005(3) 0.46677(2) 0.02510(12) Uani 1 1 d . A .
Si2 Si 0.4481(4) 1.04758(18) 0.34201(14) 0.0343(9) Uani 1 1 d . . .
Si1 Si 0.6335(4) 1.1472(2) 0.54301(18) 0.0447(10) Uani 1 1 d . . .
Si3 Si 0.9292(3) 0.91881(19) 0.30349(14) 0.0317(9) Uani 1 1 d . A .
P1 P 0.6331(3) 0.85906(18) 0.31875(14) 0.0273(8) Uani 1 1 d . A .
C5 C 0.5927(9) 1.0132(6) 0.3860(4) 0.029(3) Uani 1 1 d . A .
H1A H 0.6062 1.0405 0.4246 0.035 Uiso 1 1 calc R . .
H1B H 0.6728 1.0170 0.3600 0.035 Uiso 1 1 calc R . .
C6 C 0.493(3) 1.062(2) 0.2587(13) 0.058(11) Uiso 0.48(5) 1 d P A 1
H2A H 0.5636 1.0970 0.2564 0.087 Uiso 0.48(5) 1 calc PR A 1
H2B H 0.4164 1.0794 0.2357 0.087 Uiso 0.48(5) 1 calc PR A 1
H2C H 0.5235 1.0189 0.2401 0.087 Uiso 0.48(5) 1 calc PR A 1
C7 C 0.303(2) 0.986(2) 0.3488(16) 0.046(10) Uiso 0.48(5) 1 d P A 1
H3A H 0.2332 1.0002 0.3199 0.070 Uiso 0.48(5) 1 calc PR A 1
H3B H 0.2690 0.9865 0.3917 0.070 Uiso 0.48(5) 1 calc PR A 1
H3C H 0.3310 0.9386 0.3383 0.070 Uiso 0.48(5) 1 calc PR A 1
C8 C 0.385(4) 1.1343(15) 0.3732(16) 0.048(11) Uiso 0.48(5) 1 d P A 1
H4A H 0.3607 1.1292 0.4173 0.072 Uiso 0.48(5) 1 calc PR A 1
H4B H 0.3085 1.1489 0.3490 0.072 Uiso 0.48(5) 1 calc PR A 1
H4C H 0.4546 1.1693 0.3694 0.072 Uiso 0.48(5) 1 calc PR A 1
C6A C 0.455(3) 1.0320(17) 0.2575(10) 0.034(8) Uiso 0.52(5) 1 d P A 2
H2A1 H 0.5164 1.0647 0.2382 0.051 Uiso 0.52(5) 1 calc PR A 2
H2A2 H 0.3674 1.0385 0.2394 0.051 Uiso 0.52(5) 1 calc PR A 2
H2A3 H 0.4846 0.9845 0.2497 0.051 Uiso 0.52(5) 1 calc PR A 2
C7A C 0.296(2) 1.0130(19) 0.3711(14) 0.047(9) Uiso 0.52(5) 1 d P A 2
H3A1 H 0.2241 1.0265 0.3432 0.071 Uiso 0.52(5) 1 calc PR A 2
H3A2 H 0.2793 1.0313 0.4131 0.071 Uiso 0.52(5) 1 calc PR A 2
H3A3 H 0.3016 0.9623 0.3729 0.071 Uiso 0.52(5) 1 calc PR A 2
C8A C 0.444(4) 1.1441(14) 0.3502(16) 0.058(10) Uiso 0.52(5) 1 d P A 2
H4A1 H 0.4502 1.1565 0.3945 0.087 Uiso 0.52(5) 1 calc PR A 2
H4A2 H 0.3621 1.1620 0.3328 0.087 Uiso 0.52(5) 1 calc PR A 2
H4A3 H 0.5187 1.1643 0.3276 0.087 Uiso 0.52(5) 1 calc PR A 2
C1 C 0.7249(9) 1.0662(5) 0.5439(5) 0.031(3) Uani 1 1 d . . .
H5A H 0.6863 1.0401 0.5792 0.038 Uiso 1 1 calc R . .
H5B H 0.8137 1.0799 0.5579 0.038 Uiso 1 1 calc R . .
C2 C 0.6754(11) 1.2007(6) 0.4736(5) 0.058(4) Uani 1 1 d . . .
H6A H 0.7596 1.2241 0.4807 0.086 Uiso 1 1 calc R . .
H6B H 0.6067 1.2355 0.4669 0.086 Uiso 1 1 calc R . .
H6C H 0.6821 1.1709 0.4367 0.086 Uiso 1 1 calc R . .
C4 C 0.4537(11) 1.1303(7) 0.5433(6) 0.069(4) Uani 1 1 d . . .
H7A H 0.4262 1.1144 0.5018 0.104 Uiso 1 1 calc R . .
H7B H 0.4068 1.1730 0.5539 0.104 Uiso 1 1 calc R . .
H7C H 0.4335 1.0945 0.5743 0.104 Uiso 1 1 calc R . .
C3 C 0.6692(9) 1.20122(3) 0.61421(10) 0.080(6) Uani 1 1 d . . .
H8A H 0.6612 1.1724 0.6517 0.120 Uiso 1 1 calc R . .
H8B H 0.6064 1.2396 0.6165 0.120 Uiso 1 1 calc R . .
H8C H 0.7586 1.2198 0.6115 0.120 Uiso 1 1 calc R . .
Pt1 Pt 0.55729(4) 0.90709(2) 0.40916(2) 0.02364(11) Uani 1 1 d R . .
C9 C 0.49204(5) 0.93800(15) 0.49614(10) 0.047(4) Uani 1 1 d R A .
H9A H 0.5195 0.9049 0.5270 0.071 Uiso 1 1 d R . .
H9B H 0.3980 0.9409 0.4959 0.071 Uiso 1 1 d R . .
H9C H 0.5283 0.9826 0.5060 0.071 Uiso 1 1 d R . .
C10 C 0.4694(10) 0.8161(5) 0.4352(4) 0.034(3) Uani 1 1 d . A .
H10A H 0.4831 0.8084 0.4800 0.050 Uiso 1 1 calc R . .
H10B H 0.5080 0.7776 0.4116 0.050 Uiso 1 1 calc R . .
H10C H 0.3751 0.8186 0.4265 0.050 Uiso 1 1 calc R . .
C11 C 0.9396(10) 0.9628(5) 0.3798(5) 0.025(3) Uani 1 1 d . . .
C12 C 0.9320(10) 1.0370(6) 0.3887(5) 0.027(3) Uani 1 1 d . A .
C13 C 0.9845(10) 1.0530(7) 0.4486(6) 0.037(3) Uani 1 1 d . . .
C14 C 1.0243(10) 0.9921(7) 0.4783(5) 0.039(3) Uani 1 1 d . A .
C15 C 0.9983(10) 0.9376(7) 0.4364(6) 0.036(3) Uani 1 1 d . A .
C16 C 0.8984(9) 1.0906(7) 0.3419(5) 0.038(3) Uani 1 1 d . . .
H16A H 0.9790 1.1076 0.3221 0.057 Uiso 1 1 calc R A .
H16B H 0.8534 1.1292 0.3626 0.057 Uiso 1 1 calc R . .
H16C H 0.8407 1.0705 0.3101 0.057 Uiso 1 1 calc R . .
C17 C 1.0114(10) 1.1253(6) 0.4731(6) 0.057(4) Uani 1 1 d . A .
H17A H 0.9819 1.1287 0.5165 0.085 Uiso 1 1 calc R . .
H17B H 0.9640 1.1593 0.4475 0.085 Uiso 1 1 calc R . .
H17C H 1.1058 1.1348 0.4709 0.085 Uiso 1 1 calc R . .
C18 C 1.0928(10) 0.9896(6) 0.5394(5) 0.056(4) Uani 1 1 d . . .
H18A H 1.1831 1.0061 0.5343 0.084 Uiso 1 1 calc R A .
H18B H 1.0939 0.9417 0.5548 0.084 Uiso 1 1 calc R . .
H18C H 1.0466 1.0191 0.5694 0.084 Uiso 1 1 calc R . .
C19 C 1.0346(11) 0.8643(6) 0.4487(5) 0.044(4) Uani 1 1 d . . .
H19A H 1.1185 0.8539 0.4284 0.066 Uiso 1 1 calc R A .
H19B H 0.9664 0.8337 0.4320 0.066 Uiso 1 1 calc R . .
H19C H 1.0429 0.8570 0.4939 0.066 Uiso 1 1 calc R . .
C20 C 1.0083(10) 0.9699(6) 0.2412(5) 0.044(4) Uani 1 1 d . . .
H20A H 0.9660 1.0154 0.2382 0.066 Uiso 1 1 calc R A .
H20B H 0.9994 0.9455 0.2012 0.066 Uiso 1 1 calc R . .
H20C H 1.1016 0.9760 0.2510 0.066 Uiso 1 1 calc R . .
C21 C 1.0161(9) 0.8348(6) 0.2998(5) 0.038(4) Uani 1 1 d . . .
H21A H 1.1041 0.8399 0.3177 0.057 Uiso 1 1 calc R A .
H21B H 1.0233 0.8199 0.2561 0.057 Uiso 1 1 calc R . .
H21C H 0.9669 0.8000 0.3236 0.057 Uiso 1 1 calc R . .
C22 C 0.7551(9) 0.9078(6) 0.2750(4) 0.026(3) Uani 1 1 d . . .
H22A H 0.7190 0.9550 0.2690 0.031 Uiso 1 1 calc R A .
H22B H 0.7605 0.8864 0.2330 0.031 Uiso 1 1 calc R . .
C23 C 0.7110(10) 0.7731(6) 0.3267(5) 0.022(3) Uani 1 1 d . . .
C24 C 0.7401(11) 0.7331(6) 0.2756(5) 0.035(3) Uani 1 1 d . A .
H24 H 0.7186 0.7498 0.2351 0.042 Uiso 1 1 calc R . .
C25 C 0.7996(10) 0.6692(6) 0.2813(6) 0.036(3) Uani 1 1 d . . .
H25 H 0.8207 0.6429 0.2452 0.044 Uiso 1 1 calc R A .
C26 C 0.8277(11) 0.6444(7) 0.3391(6) 0.040(4) Uani 1 1 d . A .
H26 H 0.8666 0.5999 0.3434 0.049 Uiso 1 1 calc R . .
C27 C 0.8004(9) 0.6832(7) 0.3913(6) 0.040(4) Uani 1 1 d . . .
H27 H 0.8216 0.6662 0.4318 0.048 Uiso 1 1 calc R A .
C28 C 0.7410(11) 0.7480(5) 0.3841(5) 0.029(3) Uani 1 1 d . A .
H28 H 0.7214 0.7750 0.4201 0.035 Uiso 1 1 calc R . .
C29 C 0.5069(10) 0.8370(7) 0.2608(5) 0.027(3) Uani 1 1 d . . .
C30 C 0.4977(12) 0.8666(7) 0.2036(6) 0.060(5) Uani 1 1 d . A .
H30 H 0.5616 0.8998 0.1913 0.072 Uiso 1 1 calc R . .
C31 C 0.3968(15) 0.8496(9) 0.1623(7) 0.089(7) Uani 1 1 d . . .
H31 H 0.3913 0.8723 0.1229 0.107 Uiso 1 1 calc R A .
C32 C 0.3073(13) 0.8014(8) 0.1779(6) 0.053(4) Uani 1 1 d . A .
H32 H 0.2407 0.7890 0.1489 0.064 Uiso 1 1 calc R . .
C33 C 0.3115(12) 0.7710(8) 0.2339(6) 0.053(4) Uani 1 1 d . . .
H33 H 0.2478 0.7375 0.2457 0.064 Uiso 1 1 calc R A .
C34 C 0.4129(12) 0.7899(7) 0.2745(5) 0.047(4) Uani 1 1 d . A .
H34 H 0.4159 0.7683 0.3144 0.056 Uiso 1 1 calc R . .
O1 O 0.7865(7) 0.9022(4) 0.5463(3) 0.039(2) Uani 1 1 d . . .
C35 C 0.7404(12) 0.8310(6) 0.5449(5) 0.041(3) Uani 1 1 d . A .
H35A H 0.8137 0.7989 0.5358 0.049 Uiso 1 1 calc R . .
H35B H 0.6717 0.8250 0.5126 0.049 Uiso 1 1 calc R . .
C36 C 0.6845(11) 0.8173(7) 0.6100(6) 0.053(4) Uani 1 1 d . . .
H36A H 0.7215 0.7744 0.6282 0.064 Uiso 1 1 calc R A .
H36B H 0.5876 0.8135 0.6089 0.064 Uiso 1 1 calc R . .
C37 C 0.7292(17) 0.8831(7) 0.6480(5) 0.076(5) Uani 1 1 d . A .
H37A H 0.6550 0.9154 0.6542 0.091 Uiso 1 1 calc R . .
H37B H 0.7650 0.8697 0.6893 0.091 Uiso 1 1 calc R . .
C38 C 0.8299(12) 0.9142(8) 0.6093(5) 0.064(5) Uani 1 1 d . A .
H38A H 0.8376 0.9644 0.6179 0.077 Uiso 1 1 calc R . .
H38B H 0.9161 0.8920 0.6169 0.077 Uiso 1 1 calc R . .

loop_
_atom_site_aniso_label
_atom_site_aniso_U_11
_atom_site_aniso_U_22
_atom_site_aniso_U_33
_atom_site_aniso_U_23
_atom_site_aniso_U_13
_atom_site_aniso_U_12
Lu1 0.0239(3) 0.0231(3) 0.0283(3) 0.0022(3) -0.0011(2) -0.0001(3)
Si2 0.0337(19) 0.037(2) 0.0319(19) 0.0026(18) -0.0067(19) 0.004(2)
Si1 0.063(3) 0.031(2) 0.040(2) -0.004(2) -0.005(2) 0.001(2)
Si3 0.0240(18) 0.039(2) 0.0324(18) 0.0048(18) 0.0055(16) 0.0006(19)
P1 0.0292(19) 0.028(2) 0.0249(18) 0.0029(16) -0.0012(15) -0.0041(16)
C5 0.028(6) 0.034(7) 0.027(6) -0.001(6) 0.002(5) 0.014(6)
C1 0.024(6) 0.037(7) 0.034(7) 0.014(6) -0.011(6) -0.003(6)
C2 0.091(11) 0.035(9) 0.046(9) -0.004(8) 0.013(8) 0.008(8)
C4 0.064(9) 0.078(11) 0.066(10) 0.005(9) 0.017(10) 0.026(9)
C3 0.148(15) 0.045(10) 0.048(10) -0.012(8) -0.031(9) 0.042(10)
Pt1 0.0231(2) 0.0234(2) 0.0244(2) 0.0011(3) 0.0020(2) -0.0016(2)
C9 0.044(8) 0.054(10) 0.044(8) 0.013(7) -0.016(6) -0.024(7)
C10 0.027(7) 0.046(8) 0.028(6) -0.005(6) 0.000(5) -0.005(6)
C11 0.013(5) 0.032(7) 0.030(6) 0.015(6) -0.003(5) 0.004(6)
C12 0.015(6) 0.025(7) 0.041(7) 0.007(6) -0.001(6) -0.007(6)
C13 0.019(7) 0.038(8) 0.054(9) -0.008(8) 0.005(6) -0.006(6)
C14 0.025(7) 0.065(10) 0.026(7) 0.008(7) -0.012(5) -0.002(7)
C15 0.025(7) 0.038(9) 0.044(8) 0.001(7) 0.005(6) -0.005(6)
C16 0.023(6) 0.046(8) 0.044(7) 0.017(8) 0.008(5) -0.004(7)
C17 0.038(8) 0.063(10) 0.069(10) -0.018(10) 0.010(8) -0.028(7)
C18 0.043(7) 0.065(10) 0.059(9) -0.014(9) -0.020(7) 0.001(7)
C19 0.037(8) 0.070(11) 0.025(7) -0.005(7) -0.003(6) 0.011(8)
C20 0.035(7) 0.041(9) 0.056(8) -0.007(8) 0.015(6) -0.009(7)
C21 0.024(7) 0.050(9) 0.040(8) 0.007(7) 0.005(6) -0.010(6)
C22 0.035(6) 0.023(6) 0.020(5) 0.006(6) 0.006(5) -0.008(7)
C23 0.020(6) 0.026(7) 0.020(6) 0.003(6) 0.007(5) 0.000(5)
C24 0.030(7) 0.045(9) 0.031(7) -0.018(7) -0.011(7) -0.010(7)
C25 0.040(8) 0.033(9) 0.036(8) -0.013(7) -0.009(6) 0.002(7)
C26 0.034(8) 0.031(8) 0.056(10) -0.009(8) -0.001(7) 0.007(7)
C27 0.020(7) 0.056(10) 0.044(9) 0.014(8) -0.009(6) -0.001(7)
C28 0.027(7) 0.025(7) 0.035(7) -0.005(6) 0.005(6) 0.001(6)
C29 0.016(6) 0.046(9) 0.018(7) -0.007(6) -0.006(5) -0.002(6)
C30 0.075(11) 0.060(11) 0.044(9) 0.026(8) -0.036(8) -0.025(8)
C31 0.102(15) 0.117(16) 0.048(10) 0.033(11) -0.049(10) -0.055(13)
C32 0.048(10) 0.062(12) 0.050(10) 0.007(9) -0.021(8) 0.007(8)
C33 0.052(10) 0.064(12) 0.043(9) -0.002(9) -0.010(7) -0.013(8)
C34 0.048(9) 0.076(12) 0.018(7) 0.011(8) -0.007(6) -0.003(8)
O1 0.044(5) 0.043(5) 0.030(5) 0.004(5) -0.009(4) -0.015(5)
C35 0.042(7) 0.044(8) 0.037(8) -0.011(7) -0.008(7) 0.003(7)
C36 0.044(9) 0.054(10) 0.062(11) 0.019(9) -0.004(7) 0.015(8)
C37 0.146(16) 0.054(11) 0.028(8) -0.011(8) 0.014(10) -0.007(12)
C38 0.084(11) 0.055(11) 0.054(10) 0.033(9) -0.019(8) -0.007(9)

loop_
_atom_type_symbol
_atom_type_description
_atom_type_scat_dispersion_real
_atom_type_scat_dispersion_imag
_atom_type_scat_source
C C 0.0033 0.0016 'International Tables Vol C Tables 4.2.6.8 and 6.1.1.4'
H H 0.0000 0.0000 'International Tables Vol C Tables 4.2.6.8 and 6.1.1.4'
O O 0.0106 0.0060 'International Tables Vol C Tables 4.2.6.8 and 6.1.1.4'
Si Si 0.0817 0.0704 'International Tables Vol C Tables 4.2.6.8 and 6.1.1.4'
P P 0.1023 0.0942 'International Tables Vol C Tables 4.2.6.8 and 6.1.1.4'
Lu Lu -0.4720 5.8584 'International Tables Vol C Tables 4.2.6.8 and 6.1.1.4'
Pt Pt -1.7033 8.3905 'International Tables Vol C Tables 4.2.6.8 and 6.1.1.4'

loop_
_geom_angle_atom_site_label_1
_geom_angle_atom_site_label_2
_geom_angle_atom_site_label_3
_geom_angle
O1 Lu1 C1 87.7(3)
O1 Lu1 C5 137.8(3)
C1 Lu1 C5 100.3(3)
O1 Lu1 C11 112.5(3)
C1 Lu1 C11 134.7(3)
C5 Lu1 C11 91.0(3)
O1 Lu1 C15 83.7(3)
C1 Lu1 C15 123.3(4)
C5 Lu1 C15 122.7(3)
C11 Lu1 C15 32.1(3)
O1 Lu1 C12 133.3(3)
C1 Lu1 C12 105.0(3)
C5 Lu1 C12 84.8(3)
C11 Lu1 C12 32.1(3)
C15 Lu1 C12 51.6(4)
O1 Lu1 C14 83.7(3)
C1 Lu1 C14 92.5(4)
C5 Lu1 C14 136.4(3)
C11 Lu1 C14 52.9(3)
C15 Lu1 C14 30.9(3)
C12 Lu1 C14 51.6(3)
O1 Lu1 C13 111.9(3)
C1 Lu1 C13 82.8(3)
C5 Lu1 C13 110.2(4)
C11 Lu1 C13 52.3(3)
C15 Lu1 C13 50.4(4)
C12 Lu1 C13 31.1(3)
C14 Lu1 C13 30.3(3)
O1 Lu1 Pt1 94.05(18)
C1 Lu1 Pt1 121.7(2)
C5 Lu1 Pt1 46.6(2)
C11 Lu1 Pt1 97.9(2)
C15 Lu1 Pt1 114.8(3)
C12 Lu1 Pt1 114.6(2)
C14 Lu1 Pt1 145.7(3)
C13 Lu1 Pt1 145.7(3)
O1 Lu1 C9 75.69(18)
C1 Lu1 C9 83.4(2)
C5 Lu1 C9 64.4(2)
C11 Lu1 C9 139.5(2)
C15 Lu1 C9 145.6(3)
C12 Lu1 C9 149.1(2)
C14 Lu1 C9 159.2(3)
C13 Lu1 C9 163.9(3)
Pt1 Lu1 C9 41.8
C7A Si2 C6A 108.3(11)
C7A Si2 C6 127.0(12)
C6A Si2 C6 22.0(12)
C7A Si2 C5 111.9(9)
C6A Si2 C5 114.1(9)
C6 Si2 C5 110.0(11)
C7A Si2 C8A 108.6(12)
C6A Si2 C8A 104.8(11)
C6 Si2 C8A 86.6(12)
C5 Si2 C8A 108.8(10)
C7A Si2 C7 22.0(11)
C6A Si2 C7 90.1(10)
C6 Si2 C7 111.2(12)
C5 Si2 C7 110.6(9)
C8A Si2 C7 126.8(13)
C7A Si2 C8 85.2(11)
C6A Si2 C8 120.0(12)
C6 Si2 C8 106.4(13)
C5 Si2 C8 113.5(9)
C8A Si2 C8 24.4(11)
C7 Si2 C8 105.1(11)
C1 Si1 C2 111.6(5)
C1 Si1 C4 110.6(5)
C2 Si1 C4 109.1(6)
C1 Si1 C3 111.6(4)
C2 Si1 C3 107.2(4)
C4 Si1 C3 106.6(5)
C11 Si3 C20 111.6(5)
C11 Si3 C21 114.5(5)
C20 Si3 C21 103.2(5)
C11 Si3 C22 113.1(5)
C20 Si3 C22 103.7(5)
C21 Si3 C22 109.7(5)
C22 P1 C29 104.5(5)
C22 P1 C23 102.6(5)
C29 P1 C23 98.9(5)
C22 P1 Pt1 117.3(4)
C29 P1 Pt1 115.5(4)
C23 P1 Pt1 115.7(4)
Si2 C5 Pt1 108.9(5)
Si2 C5 Lu1 166.9(5)
Pt1 C5 Lu1 73.6(3)
Si1 C1 Lu1 132.9(5)
C10 Pt1 C9 82.0(3)
C10 Pt1 C5 163.4(4)
C9 Pt1 C5 89.2(3)
C10 Pt1 P1 91.7(3)
C9 Pt1 P1 172.54(13)
C5 Pt1 P1 97.8(3)
C10 Pt1 Lu1 129.5(3)
C9 Pt1 Lu1 72.7
C5 Pt1 Lu1 59.8(2)
P1 Pt1 Lu1 108.66(8)
Pt1 C9 Lu1 65.5
C15 C11 C12 104.3(10)
C15 C11 Si3 127.9(9)
C12 C11 Si3 124.8(8)
C15 C11 Lu1 74.0(6)
C12 C11 Lu1 75.1(6)
Si3 C11 Lu1 130.8(5)
C13 C12 C11 108.3(10)
C13 C12 C16 123.0(11)
C11 C12 C16 127.9(10)
C13 C12 Lu1 76.3(6)
C11 C12 Lu1 72.9(6)
C16 C12 Lu1 124.9(7)
C14 C13 C12 109.6(11)
C14 C13 C17 124.5(12)
C12 C13 C17 125.4(12)
C14 C13 Lu1 74.5(7)
C12 C13 Lu1 72.6(6)
C17 C13 Lu1 125.9(8)
C13 C14 C15 106.5(10)
C13 C14 C18 124.4(12)
C15 C14 C18 128.8(13)
C13 C14 Lu1 75.1(6)
C15 C14 Lu1 71.9(6)
C18 C14 Lu1 123.1(7)
C14 C15 C11 111.3(11)
C14 C15 C19 123.4(12)
C11 C15 C19 125.2(11)
C14 C15 Lu1 77.1(7)
C11 C15 Lu1 73.9(6)
C19 C15 Lu1 118.9(8)
P1 C22 Si3 122.3(5)
C28 C23 C24 118.3(11)
C28 C23 P1 120.0(8)
C24 C23 P1 121.7(9)
C23 C24 C25 121.8(11)
C26 C25 C24 119.3(12)
C25 C26 C27 120.5(12)
C26 C27 C28 119.0(11)
C23 C28 C27 121.1(11)
C34 C29 C30 115.5(11)
C34 C29 P1 120.3(9)
C30 C29 P1 124.2(10)
C29 C30 C31 121.7(13)
C32 C31 C30 120.3(14)
C33 C32 C31 120.4(14)
C32 C33 C34 117.8(14)
C29 C34 C33 124.3(12)
C38 O1 C35 105.7(9)
C38 O1 Lu1 128.6(8)
C35 O1 Lu1 125.2(6)
O1 C35 C36 105.4(9)
C35 C36 C37 102.9(10)
C38 C37 C36 104.1(11)
O1 C38 C37 104.5(11)

loop_
_geom_bond_atom_site_label_1
_geom_bond_atom_site_label_2
_geom_bond_distance
Lu1 O1 2.282(8)
Lu1 C1 2.377(10)
Lu1 C5 2.542(9)
Lu1 C11 2.599(10)
Lu1 C15 2.601(11)
Lu1 C12 2.628(10)
Lu1 C14 2.668(10)
Lu1 C13 2.676(11)
Lu1 Pt1 2.8214
Lu1 C9 2.9598(17)
Si2 C7A 1.80(2)
Si2 C6A 1.84(2)
Si2 C6 1.86(3)
Si2 C5 1.870(9)
Si2 C8A 1.87(3)
Si2 C7 1.91(3)
Si2 C8 1.91(3)
Si1 C1 1.820(10)
Si1 C2 1.859(11)
Si1 C4 1.861(11)
Si1 C3 1.882(4)
Si3 C11 1.844(11)
Si3 C20 1.844(10)
Si3 C21 1.850(11)
Si3 C22 1.887(10)
P1 C22 1.819(9)
P1 C29 1.836(10)
P1 C23 1.847(11)
P1 Pt1 2.280(3)
C5 Pt1 2.137(11)
Pt1 C10 2.049(10)
Pt1 C9 2.0646(12)
C11 C15 1.436(14)
C11 C12 1.445(14)
C12 C13 1.423(14)
C12 C16 1.480(14)
C13 C14 1.397(15)
C13 C17 1.515(14)
C14 C15 1.407(15)
C14 C18 1.482(13)
C15 C19 1.485(14)
C23 C28 1.356(13)
C23 C24 1.370(13)
C24 C25 1.379(15)
C25 C26 1.356(15)
C26 C27 1.374(14)
C27 C28 1.399(14)
C29 C34 1.353(15)
C29 C30 1.353(15)
C30 C31 1.396(15)
C31 C32 1.344(17)
C32 C33 1.336(16)
C33 C34 1.399(15)
O1 C38 1.439(12)
O1 C35 1.452(12)
C35 C36 1.528(14)
C36 C37 1.574(17)
C37 C38 1.448(16)

loop_
_geom_torsion_atom_site_label_1
_geom_torsion_atom_site_label_2
_geom_torsion_atom_site_label_3
_geom_torsion_atom_site_label_4
_geom_torsion
C7A Si2 C5 Pt1 36.9(15)
C6A Si2 C5 Pt1 -86.4(13)
C6 Si2 C5 Pt1 -109.8(16)
C8A Si2 C5 Pt1 156.9(15)
C7 Si2 C5 Pt1 13.4(14)
C8 Si2 C5 Pt1 131.2(14)
C7A Si2 C5 Lu1 -62(3)
C6A Si2 C5 Lu1 175(3)
C6 Si2 C5 Lu1 151(3)
C8A Si2 C5 Lu1 58(3)
C7 Si2 C5 Lu1 -86(3)
C8 Si2 C5 Lu1 32(3)
O1 Lu1 C5 Si2 77(3)
C1 Lu1 C5 Si2 -21(3)
C11 Lu1 C5 Si2 -157(3)
C15 Lu1 C5 Si2 -162(2)
C12 Lu1 C5 Si2 -126(3)
C14 Lu1 C5 Si2 -126(2)
C13 Lu1 C5 Si2 -107(3)
Pt1 Lu1 C5 Si2 103(3)
C9 Lu1 C5 Si2 56(2)
O1 Lu1 C5 Pt1 -26.2(5)
C1 Lu1 C5 Pt1 -124.2(3)
C11 Lu1 C5 Pt1 99.9(3)
C15 Lu1 C5 Pt1 94.5(4)
C12 Lu1 C5 Pt1 131.4(3)
C14 Lu1 C5 Pt1 131.0(5)
C13 Lu1 C5 Pt1 149.7(3)
C9 Lu1 C5 Pt1 -46.77(15)
C2 Si1 C1 Lu1 -48.0(8)
C4 Si1 C1 Lu1 73.6(8)
C3 Si1 C1 Lu1 -167.9(6)
O1 Lu1 C1 Si1 -152.9(7)
C5 Lu1 C1 Si1 -14.6(8)
C11 Lu1 C1 Si1 87.2(8)
C15 Lu1 C1 Si1 126.3(7)
C12 Lu1 C1 Si1 72.7(7)
C14 Lu1 C1 Si1 123.5(7)
C13 Lu1 C1 Si1 94.7(7)
Pt1 Lu1 C1 Si1 -59.5(8)
C9 Lu1 C1 Si1 -77.0(7)
Si2 C5 Pt1 C10 -38.0(16)
Lu1 C5 Pt1 C10 128.5(12)
Si2 C5 Pt1 C9 -96.2(4)
Lu1 C5 Pt1 C9 70.35(15)
Si2 C5 Pt1 P1 86.4(4)
Lu1 C5 Pt1 P1 -107.11(16)
Si2 C5 Pt1 Lu1 -166.5(6)
C22 P1 Pt1 C10 -167.8(5)
C29 P1 Pt1 C10 68.3(5)
C23 P1 Pt1 C10 -46.4(5)
C22 P1 Pt1 C9 -134.2(6)
C29 P1 Pt1 C9 101.8(7)
C23 P1 Pt1 C9 -12.9(8)
C22 P1 Pt1 C5 25.8(5)
C29 P1 Pt1 C5 -98.1(5)
C23 P1 Pt1 C5 147.2(5)
C22 P1 Pt1 Lu1 -34.8(4)
C29 P1 Pt1 Lu1 -158.7(5)
C23 P1 Pt1 Lu1 86.5(4)
O1 Lu1 Pt1 C10 -0.4(4)
C1 Lu1 Pt1 C10 -90.2(5)
C5 Lu1 Pt1 C10 -163.1(5)
C11 Lu1 Pt1 C10 113.0(4)
C15 Lu1 Pt1 C10 84.4(5)
C12 Lu1 Pt1 C10 141.6(5)
C14 Lu1 Pt1 C10 84.4(6)
C13 Lu1 Pt1 C10 139.7(6)
C9 Lu1 Pt1 C10 -63.6(4)
O1 Lu1 Pt1 C9 63.2(2)
C1 Lu1 Pt1 C9 -26.6(3)
C5 Lu1 Pt1 C9 -99.5(3)
C11 Lu1 Pt1 C9 176.6(2)
C15 Lu1 Pt1 C9 148.0(3)
C12 Lu1 Pt1 C9 -154.7(3)
C14 Lu1 Pt1 C9 148.0(5)
C13 Lu1 Pt1 C9 -156.7(5)
O1 Lu1 Pt1 C5 162.7(4)
C1 Lu1 Pt1 C5 72.9(4)
C11 Lu1 Pt1 C5 -83.9(4)
C15 Lu1 Pt1 C5 -112.4(4)
C12 Lu1 Pt1 C5 -55.2(4)
C14 Lu1 Pt1 C5 -112.5(5)
C13 Lu1 Pt1 C5 -57.2(6)
C9 Lu1 Pt1 C5 99.5(3)
O1 Lu1 Pt1 P1 -109.1(2)
C1 Lu1 Pt1 P1 161.1(3)
C5 Lu1 Pt1 P1 88.2(3)
C11 Lu1 Pt1 P1 4.3(2)
C15 Lu1 Pt1 P1 -24.2(3)
C12 Lu1 Pt1 P1 33.0(3)
C14 Lu1 Pt1 P1 -24.3(5)
C13 Lu1 Pt1 P1 31.0(5)
C9 Lu1 Pt1 P1 -172.29(13)
C10 Pt1 C9 Lu1 135.7(3)
C5 Pt1 C9 Lu1 -58.5(2)
P1 Pt1 C9 Lu1 101.8(6)
O1 Lu1 C9 Pt1 -113.3(2)
C1 Lu1 C9 Pt1 157.4(2)
C5 Lu1 C9 Pt1 52.6(3)
C11 Lu1 C9 Pt1 -5.2(4)
C15 Lu1 C9 Pt1 -58.4(5)
C12 Lu1 C9 Pt1 49.1(5)
C14 Lu1 C9 Pt1 -123.0(8)
C13 Lu1 C9 Pt1 126.3(10)
C20 Si3 C11 C15 -121.4(10)
C21 Si3 C11 C15 -4.6(12)
C22 Si3 C11 C15 122.0(10)
C20 Si3 C11 C12 35.7(11)
C21 Si3 C11 C12 152.5(9)
C22 Si3 C11 C12 -80.9(10)
C20 Si3 C11 Lu1 136.3(6)
C21 Si3 C11 Lu1 -106.9(7)
C22 Si3 C11 Lu1 19.8(8)
O1 Lu1 C11 C15 -27.4(8)
C1 Lu1 C11 C15 82.9(8)
C5 Lu1 C11 C15 -171.4(7)
C12 Lu1 C11 C15 110.0(10)
C14 Lu1 C11 C15 35.1(7)
C13 Lu1 C11 C15 73.5(7)
Pt1 Lu1 C11 C15 -125.2(7)
C9 Lu1 C11 C15 -121.7(6)
O1 Lu1 C11 C12 -137.4(6)
C1 Lu1 C11 C12 -27.0(8)
C5 Lu1 C11 C12 78.6(7)
C15 Lu1 C11 C12 -110.0(10)
C14 Lu1 C11 C12 -74.9(7)
C13 Lu1 C11 C12 -36.5(6)
Pt1 Lu1 C11 C12 124.8(6)
C9 Lu1 C11 C12 128.3(6)
O1 Lu1 C11 Si3 99.2(6)
C1 Lu1 C11 Si3 -150.4(6)
C5 Lu1 C11 Si3 -44.7(7)
C15 Lu1 C11 Si3 126.7(11)
C12 Lu1 C11 Si3 -123.3(10)
C14 Lu1 C11 Si3 161.8(9)
C13 Lu1 C11 Si3 -159.8(9)
Pt1 Lu1 C11 Si3 1.5(7)
C9 Lu1 C11 Si3 5.0(9)
C15 C11 C12 C13 -0.1(12)
Si3 C11 C12 C13 -161.7(7)
Lu1 C11 C12 C13 68.7(8)
C15 C11 C12 C16 169.9(10)
Si3 C11 C12 C16 8.4(17)
Lu1 C11 C12 C16 -121.3(11)
C15 C11 C12 Lu1 -68.8(7)
Si3 C11 C12 Lu1 129.7(8)
O1 Lu1 C12 C13 -55.3(9)
C1 Lu1 C12 C13 46.0(8)
C5 Lu1 C12 C13 145.3(8)
C11 Lu1 C12 C13 -114.5(10)
C15 Lu1 C12 C13 -74.9(7)
C14 Lu1 C12 C13 -35.1(7)
Pt1 Lu1 C12 C13 -177.9(6)
C9 Lu1 C12 C13 148.5(6)
O1 Lu1 C12 C11 59.2(8)
C1 Lu1 C12 C11 160.4(6)
C5 Lu1 C12 C11 -100.2(7)
C15 Lu1 C12 C11 39.5(6)
C14 Lu1 C12 C11 79.4(7)
C13 Lu1 C12 C11 114.5(10)
Pt1 Lu1 C12 C11 -63.4(7)
C9 Lu1 C12 C11 -97.1(7)
O1 Lu1 C12 C16 -176.1(8)
C1 Lu1 C12 C16 -74.9(9)
C5 Lu1 C12 C16 24.5(9)
C11 Lu1 C12 C16 124.7(13)
C15 Lu1 C12 C16 164.2(11)
C14 Lu1 C12 C16 -155.9(11)
C13 Lu1 C12 C16 -120.9(13)
Pt1 Lu1 C12 C16 61.3(10)
C9 Lu1 C12 C16 27.6(12)
C11 C12 C13 C14 -0.5(13)
C16 C12 C13 C14 -171.1(10)
Lu1 C12 C13 C14 65.9(8)
C11 C12 C13 C17 171.6(10)
C16 C12 C13 C17 0.9(18)
Lu1 C12 C13 C17 -122.1(11)
C11 C12 C13 Lu1 -66.4(8)
C16 C12 C13 Lu1 123.0(10)
O1 Lu1 C13 C14 23.0(8)
C1 Lu1 C13 C14 107.6(7)
C5 Lu1 C13 C14 -154.0(7)
C11 Lu1 C13 C14 -79.1(7)
C15 Lu1 C13 C14 -37.8(6)
C12 Lu1 C13 C14 -116.8(11)
Pt1 Lu1 C13 C14 -113.4(7)
C9 Lu1 C13 C14 138.7(8)
O1 Lu1 C13 C12 139.9(7)
C1 Lu1 C13 C12 -135.6(8)
C5 Lu1 C13 C12 -37.2(8)
C11 Lu1 C13 C12 37.7(6)
C15 Lu1 C13 C12 79.0(8)
C14 Lu1 C13 C12 116.8(11)
Pt1 Lu1 C13 C12 3.4(10)
C9 Lu1 C13 C12 -104.4(10)
O1 Lu1 C13 C17 -98.6(11)
C1 Lu1 C13 C17 -14.0(11)
C5 Lu1 C13 C17 84.4(11)
C11 Lu1 C13 C17 159.2(13)
C15 Lu1 C13 C17 -159.4(14)
C12 Lu1 C13 C17 121.5(15)
C14 Lu1 C13 C17 -121.6(15)
Pt1 Lu1 C13 C17 125.0(9)
C9 Lu1 C13 C17 17.1(19)
C12 C13 C14 C15 0.9(13)
C17 C13 C14 C15 -171.2(10)
Lu1 C13 C14 C15 65.6(8)
C12 C13 C14 C18 175.2(10)
C17 C13 C14 C18 3.0(18)
Lu1 C13 C14 C18 -120.2(11)
C12 C13 C14 Lu1 -64.7(8)
C17 C13 C14 Lu1 123.2(11)
O1 Lu1 C14 C13 -158.6(7)
C1 Lu1 C14 C13 -71.2(7)
C5 Lu1 C14 C13 36.6(10)
C11 Lu1 C14 C13 76.9(7)
C15 Lu1 C14 C13 113.3(10)
C12 Lu1 C14 C13 36.0(7)
Pt1 Lu1 C14 C13 113.4(8)
C9 Lu1 C14 C13 -149.1(7)
O1 Lu1 C14 C15 88.1(8)
C1 Lu1 C14 C15 175.5(8)
C5 Lu1 C14 C15 -76.7(9)
C11 Lu1 C14 C15 -36.4(7)
C12 Lu1 C14 C15 -77.3(7)
C13 Lu1 C14 C15 -113.3(10)
Pt1 Lu1 C14 C15 0.1(10)
C9 Lu1 C14 C15 97.5(9)
O1 Lu1 C14 C18 -36.9(10)
C1 Lu1 C14 C18 50.5(11)
C5 Lu1 C14 C18 158.3(9)
C11 Lu1 C14 C18 -161.4(13)
C15 Lu1 C14 C18 -125.0(15)
C12 Lu1 C14 C18 157.7(13)
C13 Lu1 C14 C18 121.7(15)
Pt1 Lu1 C14 C18 -124.9(9)
C9 Lu1 C14 C18 -27.5(17)
C13 C14 C15 C11 -1.0(13)
C18 C14 C15 C11 -174.9(10)
Lu1 C14 C15 C11 66.8(8)
C13 C14 C15 C19 175.9(11)
C18 C14 C15 C19 2.0(19)
Lu1 C14 C15 C19 -116.3(11)
C13 C14 C15 Lu1 -67.8(8)
C18 C14 C15 Lu1 118.3(12)
C12 C11 C15 C14 0.7(13)
Si3 C11 C15 C14 161.4(8)
Lu1 C11 C15 C14 -68.9(8)
C12 C11 C15 C19 -176.1(11)
Si3 C11 C15 C19 -15.4(17)
Lu1 C11 C15 C19 114.3(11)
C12 C11 C15 Lu1 69.5(7)
Si3 C11 C15 Lu1 -129.7(9)
O1 Lu1 C15 C14 -88.4(7)
C1 Lu1 C15 C14 -5.4(9)
C5 Lu1 C15 C14 127.1(7)
C11 Lu1 C15 C14 116.9(11)
C12 Lu1 C15 C14 77.3(7)
C13 Lu1 C15 C14 37.0(6)
Pt1 Lu1 C15 C14 -180.0(6)
C9 Lu1 C15 C14 -141.3(6)
O1 Lu1 C15 C11 154.6(7)
C1 Lu1 C15 C11 -122.4(7)
C5 Lu1 C15 C11 10.2(8)
C12 Lu1 C15 C11 -39.6(6)
C14 Lu1 C15 C11 -116.9(11)
C13 Lu1 C15 C11 -80.0(8)
Pt1 Lu1 C15 C11 63.1(7)
C9 Lu1 C15 C11 101.7(7)
O1 Lu1 C15 C19 32.9(9)
C1 Lu1 C15 C19 115.9(9)
C5 Lu1 C15 C19 -111.6(9)
C11 Lu1 C15 C19 -121.8(13)
C12 Lu1 C15 C19 -161.4(12)
C14 Lu1 C15 C19 121.3(14)
C13 Lu1 C15 C19 158.3(12)
Pt1 Lu1 C15 C19 -58.7(10)
C9 Lu1 C15 C19 -20.0(13)
C29 P1 C22 Si3 -159.8(7)
C23 P1 C22 Si3 -57.0(8)
Pt1 P1 C22 Si3 70.9(7)
C11 Si3 C22 P1 -60.1(8)
C20 Si3 C22 P1 178.8(7)
C21 Si3 C22 P1 69.0(8)
C22 P1 C23 C28 117.3(9)
C29 P1 C23 C28 -135.5(10)
Pt1 P1 C23 C28 -11.6(10)
C22 P1 C23 C24 -62.6(10)
C29 P1 C23 C24 44.6(10)
Pt1 P1 C23 C24 168.5(8)
C28 C23 C24 C25 -0.7(18)
P1 C23 C24 C25 179.2(9)
C23 C24 C25 C26 1.5(18)
C24 C25 C26 C27 -1.7(18)
C25 C26 C27 C28 1.1(17)
C24 C23 C28 C27 0.1(17)
P1 C23 C28 C27 -179.8(8)
C26 C27 C28 C23 -0.4(17)
C22 P1 C29 C34 167.8(10)
C23 P1 C29 C34 62.2(11)
Pt1 P1 C29 C34 -61.8(12)
C22 P1 C29 C30 -14.1(13)
C23 P1 C29 C30 -119.7(12)
Pt1 P1 C29 C30 116.3(11)
C34 C29 C30 C31 1(2)
P1 C29 C30 C31 -177.6(12)
C29 C30 C31 C32 -2(3)
C30 C31 C32 C33 2(3)
C31 C32 C33 C34 -1(2)
C30 C29 C34 C33 0(2)
P1 C29 C34 C33 178.6(10)
C32 C33 C34 C29 0(2)
C1 Lu1 O1 C38 -28.6(9)
C5 Lu1 O1 C38 -131.4(8)
C11 Lu1 O1 C38 109.6(9)
C15 Lu1 O1 C38 95.4(9)
C12 Lu1 O1 C38 80.0(10)
C14 Lu1 O1 C38 64.2(9)
C13 Lu1 O1 C38 52.8(9)
Pt1 Lu1 O1 C38 -150.2(8)
C9 Lu1 O1 C38 -112.3(9)
C1 Lu1 O1 C35 142.1(8)
C5 Lu1 O1 C35 39.2(10)
C11 Lu1 O1 C35 -79.7(8)
C15 Lu1 O1 C35 -94.0(8)
C12 Lu1 O1 C35 -109.3(8)
C14 Lu1 O1 C35 -125.1(9)
C13 Lu1 O1 C35 -136.6(8)
Pt1 Lu1 O1 C35 20.5(8)
C9 Lu1 O1 C35 58.3(8)
C38 O1 C35 C36 32.3(12)
Lu1 O1 C35 C36 -140.1(7)
O1 C35 C36 C37 -9.8(13)
C35 C36 C37 C38 -15.5(14)
C35 O1 C38 C37 -43.4(13)
Lu1 O1 C38 C37 128.7(10)
C36 C37 C38 O1 35.5(15)
